data_2001139
loop_
_publ_author_name
'Clark, G. R.'
'Nielson, A. J.'
'Rickard, C. E. F.'
'Rae, A. D.'

_publ_section_title
;
 The faulted structures of [WCl~2~(PhC~2~Ph)(CH~2~=CH~2~)(PMe~3~)~2~]
 and [WCl~2~(PhC~2~Ph)~2~(PMe~3~)~2~]
;
_journal_issue 12
_journal_name_full 'Acta Crystallographica Section C'
_journal_page_first 2074
_journal_page_last 2079
_journal_paper_doi 10.1107/S0108270193005402
_journal_volume 49
_journal_year 1993
_chemical_formula_sum 'C34 H38 Cl2 P2 W'
_chemical_formula_weight 763.38
_symmetry_cell_setting monoclinic
_symmetry_space_group_name_Hall '-P 2ybc'
_symmetry_space_group_name_H-M 'P 1 21/c 1'
_atom_type_scat_source IntTabIV
_cell_angle_alpha 90.
_cell_angle_beta 94.81(2)
_cell_angle_gamma 90.
_cell_formula_units_Z 4
_cell_length_a 12.208(2)
_cell_length_b 12.270(2)
_cell_length_c 21.498(6)
_cell_measurement_reflns_used 25
_cell_measurement_temperature 295.0(10)
_cell_measurement_theta_max 17.5
_cell_measurement_theta_min 14.4
_cell_volume 3208.9(12)
_diffrn_measurement_device 'Enraf--Nonius CAD-4'
_diffrn_measurement_method \w/2\q
_diffrn_radiation_type MoK\a_Zr_filter
_diffrn_radiation_wavelength 0.71069
_diffrn_reflns_av_R_equivalents 0.022
_diffrn_reflns_limit_h_max 18
_diffrn_reflns_limit_h_min 0
_diffrn_reflns_limit_k_max 18
_diffrn_reflns_limit_k_min 0
_diffrn_reflns_limit_l_max 32
_diffrn_reflns_limit_l_min -32
_diffrn_reflns_number 6587
_diffrn_reflns_theta_max 33
_diffrn_standards_decay_% <3
_diffrn_standards_interval_time 60
_diffrn_standards_number 3
_exptl_absorpt_coefficient_mu 4.09
_exptl_absorpt_correction_T_max 0.998
_exptl_absorpt_correction_T_min 0.906
_exptl_absorpt_correction_type empirical
_exptl_crystal_colour Lemon
_exptl_crystal_density_diffrn 1.58
_exptl_crystal_description Tablets
_exptl_crystal_size_max 0.17
_exptl_crystal_size_mid 0.16
_exptl_crystal_size_min 0.10
_refine_ls_goodness_of_fit_obs 1.04
_refine_ls_hydrogen_treatment noref
_refine_ls_number_parameters 210
_refine_ls_number_reflns 4410
_refine_ls_R_factor_obs 0.028
_refine_ls_structure_factor_coef F
_refine_ls_weighting_details 'w = 1/[\s^2^(F) + 0.0004F^2^]'
_refine_ls_weighting_scheme calc
_refine_ls_wR_factor_obs 0.033
_reflns_number_observed 4410
_reflns_number_total 6310
_reflns_observed_criterion I>3\s(I)
_cod_data_source_file hl1028.cif
_cod_data_source_block hl1028_structure_2_of_2
_cod_depositor_comments
;
The following automatic conversions were performed:

'_refine_ls_weighting_scheme' value 'w = 1/[\s^2^(F) + 0.0004F^2^]'
was changed to 'calc'. New tag '_refine_ls_weighting_details' was
created. The value of the new tag was set to 'w = 1/[\s^2^(F) +
0.0004F^2^]'.

Automatic conversion script
Id: cif_fix_values 3143 2015-03-26 13:38:13Z robertas 
;
_cod_original_cell_volume 3208.9(1.0)
_cod_original_formula_sum 'C34 H38 Cl2 P2 W1'
_cod_database_code 2001139

loop_
_atom_site_label
_atom_site_fract_x
_atom_site_fract_y
_atom_site_fract_z
_atom_site_U_iso_or_equiv
W .22108(2) .24471(7) .103490(10) .030
Cl1 .2020(2) .42880(10) .15170(10) .048
Cl2 .02650(10) .27260(10) .05990(10) .046
P1 .10030(10) .1985(2) .19360(10) .041
P2 .2485(2) .3805(2) .01440(10) .038
C5 .0029(6) .0887(7) .1761(3) .052
C6 .0073(7) .3067(7) .2132(4) .064
C7 .1605(7) .1625(8) .2711(3) .061
C8 .1363(7) .4725(8) -.0045(5) .080
C9 .2713(13) .3347(8) -.0627(4) .097
C10 .3616(7) .4732(7) .0305(4) .068
C1 .3911(3) .258(2) .1132(2) .036
C2 .3576(4) .2288(5) .1664(2) .037
C3 .2224(7) .1220(6) .0370(3) .040
C4 .2110(5) .0778(4) .0908(3) .037
C11 .5006(3) .2664(5) .0899(2) .039
C12 .5218(5) .2253(4) .0329(3) .047
C13 .6300(6) .2256(5) .0145(4) .059
C14 .7136(5) .2667(6) .0533(4) .065
C15 .6931(6) .3078(6) .1101(4) .069
C16 .5857(5) .3084(5) .1295(3) .055
C21 .4118(4) .2079(5) .2290(2) .040
C22 .4728(5) .1126(6) .2409(3) .051
C23 .5295(6) .0967(7) .2993(4) .065
C24 .5263(6) .1731(7) .3452(4) .065
C25 .4671(5) .2655(9) .3336(3) .061
C26 .4087(5) .2843(5) .2750(3) .050
C31 .2211(6) .0857(5) -.0282(3) .045
C32 .1240(7) .0962(6) -.0668(4) .063
C33 .1193(10) .0594(7) -.1275(4) .085
C34 .2093(10) .0125(7) -.1503(4) .085
C35 .3070(10) .0010(6) -.1128(4) .075
C36 .3129(7) .0382(5) -.0510(4) .057
C41 .2031(4) -.0343(4) .1142(3) .039
C42 .1496(5) -.1138(6) .0768(3) .047
C43 .1428(5) -.2203(5) .0971(4) .056
C44 .1895(5) -.2485(5) .1549(3) .062
C45 .2429(6) -.1713(7) .1928(4) .065
C46 .2498(5) -.0642(6) .1725(3) .051
H1C5 -.0404 .0758 .2129 ?
H2C5 -.0482 .1091 .1391 ?
H3C5 .0435 .0207 .1666 ?
H1C6 -.0358 .2821 .2482 ?
H2C6 .0508 .3731 .2264 ?
H3C6 -.0441 .3243 .1759 ?
H1C7 .1006 .1477 .2989 ?
H2C7 .2070 .0959 .2684 ?
H3C7 .2070 .2242 .2885 ?
H1C8 .1546 .5216 -.0393 ?
H2C8 .0685 .4299 -.0177 ?
H3C8 .1233 .5174 .0331 ?
H1C9 .2800 .3992 -.0903 ?
H2C9 .3395 .2894 -.0610 ?
H3C9 .2071 .2901 -.0798 ?
H1C10 .3669 .5229 -.0059 ?
H2C10 .3493 .5173 .0685 ?
H3C10 .4315 .4309 .0381 ?
H1C12 .4614 .1946 .0044 ?
H1C13 .6452 .1954 -.0271 ?
H1C14 .7903 .2669 .0398 ?
H1C15 .7552 .3384 .1386 ?
H1C16 .5707 .3385 .1713 ?
H1C22 .4757 .0560 .2076 ?
H1C23 .5729 .0283 .3075 ?
H1C24 .5673 .1607 .3869 ?
H1C25 .4648 .3215 .3673 ?
H1C26 .3656 .3530 .2675 ?
H1C32 .0580 .1304 -.0504 ?
H1C33 .0495 .0671 -.1550 ?
H1C34 .2046 -.0139 -.1945 ?
H1C35 .3724 -.0333 -.1298 ?
H1C36 .3826 .0305 -.0235 ?
H1C42 .1153 -.0937 .0345 ?
H1C43 .1041 -.2765 .0698 ?
H1C44 .1846 -.3253 .1697 ?
H1C45 .2766 -.1930 .2350 ?
H1C46 .2887 -.0087 .2002 ?

loop_
_geom_angle_atom_site_label_1
_geom_angle_atom_site_label_2
_geom_angle_atom_site_label_3
_geom_angle
_geom_angle_publ_flag
Cl1 W Cl2 85.00(10) no
Cl1 W P2 75.30(10) no
Cl1 W C2 85.0(2) no
Cl1 W C4 160.2(2) no
Cl2 W P2 79.20(10) no
Cl2 W C2 161.10(10) no
Cl2 W C4 92.4(2) no
P1 W C1 124.6(2) no
P1 W C3 113.1(2) no
P2 W C1 80.4(5) no
P2 W C3 87.1(2) no
C1 W C2 36.5(2) no
C1 W C4 98.0(8) no
C2 W C4 91.7(2) no
Cl1 W P1 79.00(10) no
Cl1 W C1 90.8(7) no
Cl W C3 160.9(2) no
Cl2 W P1 74.20(10) no
Cl2 W C1 159.6(4) no
Cl2 W C3 84.5(2) no
P1 W P2 144.30(10) no
P1 W C2 88.20(10) no
P1 W C4 81.4(2) no
P2 W C2 113.5(2) no
P2 W C4 123.5(2) no
C1 W C3 93.5(6) no
C2 W C3 109.3(3) no
C3 W C4 36.4(2) no

loop_
_geom_bond_atom_site_label_1
_geom_bond_atom_site_label_2
_geom_bond_distance
_geom_bond_publ_flag
Cl1 W 2.504(2) yes
P1 W 2.594(2) yes
C5 P1 1.816(7) yes
C7 P1 1.818(7) yes
C9 P2 1.794(9) yes
C1 W 2.075(4) yes
C2 C1 1.296(8) yes
C4 W 2.068(6) yes
C11 C1 1.470(4) yes
C13 C12 1.410(9) yes
C15 C14 1.365(12) yes
C16 C15 1.408(10) yes
C22 C21 1.397(9) yes
C24 C23 1.363(13) yes
C26 C21 1.366(9) yes
C31 C3 1.470(5) yes
C33 C32 1.377(12) yes
C35 C34 1.389(14) yes
C36 C35 1.402(11) yes
C42 C41 1.391(9) yes
C44 C43 1.368(10) yes
C46 C41 1.384(9) yes
Cl2 W 2.5030(10) yes
P2 W 2.581(2) yes
C6 P1 1.819(8) yes
C8 P2 1.796(8) yes
C10 P2 1.800(8) yes
C2 W 2.066(5) yes
C3 W 2.076(7) yes
C4 C3 1.295(7) yes
C12 C11 1.371(8) yes
C14 C13 1.359(11) yes
C16 C11 1.386(8) yes
C21 C2 1.471(4) yes
C23 C22 1.397(10) yes
C25 C24 1.356(14) yes
C26 C25 1.413(9) yes
C32 C31 1.395(10) yes
C34 C33 1.367(16) yes
C36 C31 1.388(10) yes
C41 C4 1.470(5) yes
C43 C42 1.382(10) yes
C45 C44 1.377(11) yes
C46 C45 1.390(11) yes
